data_4350046
loop_
_publ_author_name
'Cho, Juhyun'
'Jeong, Jong Hwa'
'Lee, Myung Won'
'Kang, Youn K.'

_publ_section_title
;
 Interrogation of fractional crystallization behavior of a newly exploited
 chiral resolution method for racemic 1-(pyridin-2-yl)ethylamine via
 DFT-D3 calculations of cohesive energy
;
_journal_issue 9
_journal_name_full 'Inorganic Chemistry Frontiers'
_journal_page_first 2325
_journal_paper_doi 10.1039/C9QI00523D
_journal_volume 6
_journal_year 2019
_chemical_absolute_configuration rmad
_chemical_formula_moiety 'C17 H24 Cl2 N2 Zn'
_chemical_formula_sum 'C17 H24 Cl2 N2 Zn'
_chemical_formula_weight 392.67
_space_group_crystal_system orthorhombic
_space_group_IT_number 19
_space_group_name_Hall 'P 2ac 2ab'
_space_group_name_H-M_alt 'P 21 21 21'
_atom_sites_solution_hydrogens geom
_audit_creation_method SHELXL-2018/1
_audit_update_record
;
2019-05-08 deposited with the CCDC.	2019-07-11 downloaded from the CCDC.
;
_cell_angle_alpha 90
_cell_angle_beta 90
_cell_angle_gamma 90
_cell_formula_units_Z 4
_cell_length_a 11.1816(9)
_cell_length_b 12.7406(12)
_cell_length_c 13.2577(13)
_cell_measurement_reflns_used 25
_cell_measurement_temperature 293(2)
_cell_measurement_theta_max 13.55
_cell_measurement_theta_min 11.40
_cell_volume 1888.7(3)
_computing_cell_refinement 'CAD4 software (Enraf-Nonius. 1989)'
_computing_data_collection 'CAD4 software (Enraf-Nonius. 1989)'
_computing_data_reduction 'XCAD (McArdle, 1999)'
_computing_molecular_graphics 'ORTEXIII (McArdle, 1995)'
_computing_publication_material 'SHELXL-2018/1 (Sheldrick, 2018)'
_computing_structure_refinement 'SHELXL-2018/1 (Sheldrick, 2018)'
_computing_structure_solution 'SHELXS-97 (Sheldrick, 2008)'
_diffrn_ambient_temperature 293(2)
_diffrn_measured_fraction_theta_full 1.000
_diffrn_measured_fraction_theta_max 1.000
_diffrn_measurement_device_type 'Enraf-Nonius CAD4 4-circle diffractometer'
_diffrn_measurement_method \w/2\q
_diffrn_radiation_type MoK\a
_diffrn_radiation_wavelength 0.71073
_diffrn_reflns_av_R_equivalents 0.0174
_diffrn_reflns_av_unetI/netI 0.0242
_diffrn_reflns_Laue_measured_fraction_full 1.000
_diffrn_reflns_Laue_measured_fraction_max 1.000
_diffrn_reflns_limit_h_max 13
_diffrn_reflns_limit_h_min -13
_diffrn_reflns_limit_k_max 15
_diffrn_reflns_limit_k_min -15
_diffrn_reflns_limit_l_max 16
_diffrn_reflns_limit_l_min -16
_diffrn_reflns_number 4053
_diffrn_reflns_point_group_measured_fraction_full 1.000
_diffrn_reflns_point_group_measured_fraction_max 0.999
_diffrn_reflns_theta_full 25.242
_diffrn_reflns_theta_max 25.474
_diffrn_reflns_theta_min 2.217
_diffrn_source 'fine-focus sealed tube'
_diffrn_standards_interval_time 120
_diffrn_standards_number 1
_exptl_absorpt_coefficient_mu 1.581
_exptl_absorpt_correction_T_max 0.468
_exptl_absorpt_correction_T_min 0.436
_exptl_absorpt_correction_type psi-scan
_exptl_absorpt_process_details '(ABSCALC; McArdle & Daly, 1999)'
_exptl_crystal_colour colourless
_exptl_crystal_density_diffrn 1.381
_exptl_crystal_description brick
_exptl_crystal_F_000 816
_exptl_crystal_size_max 0.550
_exptl_crystal_size_mid 0.480
_exptl_crystal_size_min 0.480
_exptl_transmission_factor_max 0.002
_exptl_transmission_factor_min 0.001
_refine_diff_density_max 0.402
_refine_diff_density_min -0.410
_refine_diff_density_rms 0.063
_refine_ls_abs_structure_details
;
 Flack x determined using 1304 quotients [(I+)-(I-)]/[(I+)+(I-)]
 (Parsons, Flack and Wagner, Acta Cryst. B69 (2013) 249-259).
;
_refine_ls_abs_structure_Flack 0.02(2)
_refine_ls_extinction_method none
_refine_ls_goodness_of_fit_ref 1.175
_refine_ls_hydrogen_treatment constr
_refine_ls_matrix_type full
_refine_ls_number_parameters 194
_refine_ls_number_reflns 3496
_refine_ls_number_restraints 0
_refine_ls_restrained_S_all 1.175
_refine_ls_R_factor_all 0.0421
_refine_ls_R_factor_gt 0.0347
_refine_ls_shift/su_max 0.000
_refine_ls_shift/su_mean 0.000
_refine_ls_structure_factor_coef Fsqd
_refine_ls_weighting_details 'w=1/[\s^2^(Fo^2^)+(0.0522P)^2^+2.9575P] where P=(Fo^2^+2Fc^2^)/3'
_refine_ls_weighting_scheme calc
_refine_ls_wR_factor_gt 0.1163
_refine_ls_wR_factor_ref 0.1292
_reflns_Friedel_coverage 0.746
_reflns_Friedel_fraction_full 1.000
_reflns_Friedel_fraction_max 0.999
_reflns_number_gt 3176
_reflns_number_total 3497
_reflns_threshold_expression 'I > 2\s(I)'
_cod_data_source_file c9qi00523d2.cif
_cod_data_source_block '[RRRLZnCl2]'
_cod_database_code 4350046
_shelx_shelxl_version_number 2018/1
_shelx_space_group_comment
;
 ?
;
_shelx_estimated_absorpt_t_min 0.477
_shelx_estimated_absorpt_t_max 0.517

loop_
_space_group_symop_operation_xyz
'x, y, z'
'-x+1/2, -y, z+1/2'
'-x, y+1/2, -z+1/2'
'x+1/2, -y+1/2, -z'

loop_
_atom_site_label
_atom_site_type_symbol
_atom_site_fract_x
_atom_site_fract_y
_atom_site_fract_z
_atom_site_U_iso_or_equiv
_atom_site_adp_type
_atom_site_occupancy
_atom_site_site_symmetry_order
_atom_site_calc_flag
_atom_site_refinement_flags_posn
_atom_site_refinement_flags_adp
Zn1 Zn 0.79659(7) 0.40333(5) 0.00876(6) 0.0412(2) Uani 1 1 d . .
Cl1 Cl 0.92312(19) 0.53609(16) 0.01672(17) 0.0657(6) Uani 1 1 d . .
Cl2 Cl 0.60584(17) 0.44314(17) -0.0158(2) 0.0674(6) Uani 1 1 d . .
N1 N 0.8339(5) 0.3215(5) 0.1383(4) 0.0473(14) Uani 1 1 d . .
N2 N 0.8274(5) 0.2576(4) -0.0563(4) 0.0380(12) Uani 1 1 d . .
C1 C 0.8586(7) 0.3627(9) 0.2291(5) 0.061(2) Uani 1 1 d . .
H1 H 0.853089 0.434935 0.237843 0.074 Uiso 1 1 calc R U
C2 C 0.8914(8) 0.3017(10) 0.3086(7) 0.072(3) Uani 1 1 d . .
H2 H 0.905056 0.332023 0.371347 0.086 Uiso 1 1 calc R U
C3 C 0.9041(9) 0.1966(11) 0.2962(7) 0.081(3) Uani 1 1 d . .
H3 H 0.927797 0.154579 0.350009 0.097 Uiso 1 1 calc R U
C4 C 0.8813(8) 0.1521(9) 0.2019(7) 0.068(3) Uani 1 1 d . .
H4 H 0.890258 0.080432 0.191028 0.081 Uiso 1 1 calc R U
C5 C 0.8448(7) 0.2189(7) 0.1246(5) 0.0483(18) Uani 1 1 d . .
C6 C 0.8108(7) 0.1765(5) 0.0221(6) 0.0512(17) Uani 1 1 d . .
H6 H 0.860860 0.115517 0.006309 0.061 Uiso 1 1 calc R U
C7 C 0.6781(8) 0.1427(8) 0.0246(7) 0.073(2) Uani 1 1 d . .
H7A H 0.664380 0.098645 0.082252 0.110 Uiso 1 1 calc R U
H7B H 0.659283 0.104530 -0.035781 0.110 Uiso 1 1 calc R U
H7C H 0.628176 0.203798 0.028975 0.110 Uiso 1 1 calc R U
C8 C 0.8429(6) 0.2278(6) -0.1463(5) 0.0404(15) Uani 1 1 d . .
C9 C 0.8544(8) 0.1158(6) -0.1854(6) 0.055(2) Uani 1 1 d . .
H9A H 0.786796 0.073024 -0.165052 0.066 Uiso 1 1 calc R U
H9B H 0.927803 0.083093 -0.162272 0.066 Uiso 1 1 calc R U
C10 C 0.8559(9) 0.1335(6) -0.3000(6) 0.059(2) Uani 1 1 d . .
H10 H 0.887780 0.074161 -0.338690 0.071 Uiso 1 1 calc R U
C11 C 0.7279(10) 0.1659(8) -0.3300(8) 0.085(3) Uani 1 1 d . .
H11A H 0.668758 0.119346 -0.300565 0.102 Uiso 1 1 calc R U
H11B H 0.718018 0.166951 -0.402675 0.102 Uiso 1 1 calc R U
C12 C 0.7199(8) 0.2778(7) -0.2846(8) 0.069(2) Uani 1 1 d . .
H12A H 0.658208 0.281155 -0.233212 0.083 Uiso 1 1 calc R U
H12B H 0.702076 0.329007 -0.336565 0.083 Uiso 1 1 calc R U
C13 C 0.8452(6) 0.2982(6) -0.2380(5) 0.0418(15) Uani 1 1 d . .
C14 C 0.8745(9) 0.4122(6) -0.2215(6) 0.064(2) Uani 1 1 d . .
H14A H 0.809241 0.445744 -0.187247 0.096 Uiso 1 1 calc R U
H14B H 0.887377 0.445664 -0.285427 0.096 Uiso 1 1 calc R U
H14C H 0.945598 0.417820 -0.181240 0.096 Uiso 1 1 calc R U
C15 C 0.9291(8) 0.2354(7) -0.3107(6) 0.054(2) Uani 1 1 d . .
C16 C 0.9323(10) 0.2806(8) -0.4177(6) 0.079(3) Uani 1 1 d . .
H16A H 0.931634 0.355897 -0.414389 0.118 Uiso 1 1 calc R U
H16B H 0.863628 0.256742 -0.454546 0.118 Uiso 1 1 calc R U
H16C H 1.003769 0.257582 -0.451190 0.118 Uiso 1 1 calc R U
C17 C 1.0568(8) 0.2261(8) -0.2726(8) 0.070(2) Uiso 1 1 d . .
H17A H 1.102278 0.183064 -0.317979 0.105 Uiso 1 1 calc R U
H17B H 1.056670 0.194792 -0.206734 0.105 Uiso 1 1 calc R U
H17C H 1.092240 0.294677 -0.268930 0.105 Uiso 1 1 calc R U

loop_
_atom_site_aniso_label
_atom_site_aniso_U_11
_atom_site_aniso_U_22
_atom_site_aniso_U_33
_atom_site_aniso_U_23
_atom_site_aniso_U_13
_atom_site_aniso_U_12
Zn1 0.0448(4) 0.0381(4) 0.0406(4) -0.0021(3) 0.0018(3) -0.0007(3)
Cl1 0.0751(13) 0.0564(10) 0.0656(13) -0.0151(10) 0.0113(11) -0.0246(9)
Cl2 0.0494(10) 0.0701(11) 0.0826(15) -0.0092(11) -0.0039(11) 0.0099(9)
N1 0.042(3) 0.060(4) 0.040(3) 0.001(3) 0.005(2) 0.001(3)
N2 0.036(3) 0.037(3) 0.040(3) 0.001(2) -0.002(2) 0.002(2)
C1 0.051(5) 0.094(7) 0.040(4) -0.001(4) 0.005(3) -0.006(5)
C2 0.051(5) 0.116(9) 0.048(5) 0.008(5) 0.002(4) 0.010(5)
C3 0.072(7) 0.125(10) 0.046(5) 0.032(6) -0.001(4) 0.028(7)
C4 0.061(6) 0.079(6) 0.063(5) 0.025(5) 0.012(4) 0.014(5)
C5 0.043(4) 0.059(5) 0.043(4) 0.009(3) 0.008(3) 0.008(4)
C6 0.059(4) 0.042(3) 0.053(4) 0.008(3) 0.011(4) 0.006(3)
C7 0.074(6) 0.072(5) 0.073(6) 0.002(5) 0.008(5) -0.029(4)
C8 0.041(4) 0.036(3) 0.044(4) -0.002(3) -0.002(3) -0.002(3)
C9 0.066(5) 0.041(4) 0.057(4) -0.006(3) -0.005(4) 0.002(4)
C10 0.080(6) 0.046(4) 0.051(4) -0.015(3) -0.012(4) 0.014(4)
C11 0.086(8) 0.078(7) 0.091(7) -0.022(6) -0.040(6) 0.008(6)
C12 0.059(5) 0.069(6) 0.079(6) -0.011(4) -0.022(4) 0.016(4)
C13 0.048(4) 0.042(4) 0.035(3) -0.003(3) -0.003(3) 0.016(3)
C14 0.106(7) 0.043(4) 0.044(4) 0.000(3) 0.015(4) 0.005(5)
C15 0.075(6) 0.052(5) 0.034(4) -0.006(3) -0.003(3) 0.010(4)
C16 0.116(8) 0.081(6) 0.039(4) -0.005(4) 0.007(5) 0.032(6)

loop_
_atom_type_symbol
_atom_type_description
_atom_type_scat_dispersion_real
_atom_type_scat_dispersion_imag
_atom_type_scat_source
C C 0.0033 0.0016 'International Tables Vol C Tables 4.2.6.8 and 6.1.1.4'
N N 0.0061 0.0033 'International Tables Vol C Tables 4.2.6.8 and 6.1.1.4'
Cl Cl 0.1484 0.1585 'International Tables Vol C Tables 4.2.6.8 and 6.1.1.4'
Zn Zn 0.2839 1.4301 'International Tables Vol C Tables 4.2.6.8 and 6.1.1.4'
H H 0.0000 0.0000 'International Tables Vol C Tables 4.2.6.8 and 6.1.1.4'

loop_
_geom_angle_atom_site_label_1
_geom_angle_atom_site_label_2
_geom_angle_atom_site_label_3
_geom_angle
N1 Zn1 N2 81.9(2)
N1 Zn1 Cl1 102.65(19)
N2 Zn1 Cl1 126.79(16)
N1 Zn1 Cl2 115.77(18)
N2 Zn1 Cl2 107.65(16)
Cl1 Zn1 Cl2 116.64(9)
C5 N1 C1 119.3(7)
C5 N1 Zn1 113.9(5)
C1 N1 Zn1 126.4(6)
C8 N2 C6 118.1(6)
C8 N2 Zn1 133.1(5)
C6 N2 Zn1 108.2(4)
N1 C1 C2 121.8(10)
N1 C1 H1 119.1
C2 C1 H1 119.1
C3 C2 C1 119.9(9)
C3 C2 H2 120.1
C1 C2 H2 120.1
C2 C3 C4 119.3(9)
C2 C3 H3 120.3
C4 C3 H3 120.3
C5 C4 C3 117.7(10)
C5 C4 H4 121.2
C3 C4 H4 121.2
N1 C5 C4 121.9(8)
N1 C5 C6 117.0(6)
C4 C5 C6 121.1(8)
N2 C6 C5 110.5(6)
N2 C6 C7 109.3(6)
C5 C6 C7 108.8(6)
N2 C6 H6 109.4
C5 C6 H6 109.4
C7 C6 H6 109.4
C6 C7 H7A 109.5
C6 C7 H7B 109.5
H7A C7 H7B 109.5
C6 C7 H7C 109.5
H7A C7 H7C 109.5
H7B C7 H7C 109.5
N2 C8 C13 125.7(6)
N2 C8 C9 127.9(7)
C13 C8 C9 106.3(6)
C8 C9 C10 101.6(6)
C8 C9 H9A 111.5
C10 C9 H9A 111.5
C8 C9 H9B 111.5
C10 C9 H9B 111.5
H9A C9 H9B 109.3
C9 C10 C11 106.5(8)
C9 C10 C15 102.8(6)
C11 C10 C15 104.1(7)
C9 C10 H10 114.1
C11 C10 H10 114.1
C15 C10 H10 114.1
C10 C11 C12 101.5(7)
C10 C11 H11A 111.5
C12 C11 H11A 111.5
C10 C11 H11B 111.5
C12 C11 H11B 111.5
H11A C11 H11B 109.3
C11 C12 C13 104.9(7)
C11 C12 H12A 110.8
C13 C12 H12A 110.8
C11 C12 H12B 110.8
C13 C12 H12B 110.8
H12A C12 H12B 108.9
C14 C13 C8 117.4(6)
C14 C13 C12 114.6(7)
C8 C13 C12 101.8(7)
C14 C13 C15 116.9(7)
C8 C13 C15 101.7(6)
C12 C13 C15 102.1(6)
C13 C14 H14A 109.5
C13 C14 H14B 109.5
H14A C14 H14B 109.5
C13 C14 H14C 109.5
H14A C14 H14C 109.5
H14B C14 H14C 109.5
C17 C15 C16 108.4(8)
C17 C15 C10 113.7(7)
C16 C15 C10 114.5(7)
C17 C15 C13 113.4(7)
C16 C15 C13 113.1(7)
C10 C15 C13 93.2(6)
C15 C16 H16A 109.5
C15 C16 H16B 109.5
H16A C16 H16B 109.5
C15 C16 H16C 109.5
H16A C16 H16C 109.5
H16B C16 H16C 109.5
C15 C17 H17A 109.5
C15 C17 H17B 109.5
H17A C17 H17B 109.5
C15 C17 H17C 109.5
H17A C17 H17C 109.5
H17B C17 H17C 109.5

loop_
_geom_bond_atom_site_label_1
_geom_bond_atom_site_label_2
_geom_bond_distance
Zn1 N1 2.052(6)
Zn1 N2 2.076(5)
Zn1 Cl1 2.2077(19)
Zn1 Cl2 2.216(2)
N1 C5 1.325(10)
N1 C1 1.341(10)
N2 C8 1.264(9)
N2 C6 1.478(8)
C1 C2 1.360(13)
C1 H1 0.9300
C2 C3 1.357(16)
C2 H2 0.9300
C3 C4 1.396(14)
C3 H3 0.9300
C4 C5 1.394(11)
C4 H4 0.9300
C5 C6 1.511(11)
C6 C7 1.545(11)
C6 H6 0.9800
C7 H7A 0.9600
C7 H7B 0.9600
C7 H7C 0.9600
C8 C13 1.511(9)
C8 C9 1.524(10)
C9 C10 1.536(11)
C9 H9A 0.9700
C9 H9B 0.9700
C10 C11 1.542(13)
C10 C15 1.542(12)
C10 H10 0.9800
C11 C12 1.551(13)
C11 H11A 0.9700
C11 H11B 0.9700
C12 C13 1.554(11)
C12 H12A 0.9700
C12 H12B 0.9700
C13 C14 1.504(11)
C13 C15 1.565(10)
C14 H14A 0.9600
C14 H14B 0.9600
C14 H14C 0.9600
C15 C17 1.520(12)
C15 C16 1.531(11)
C16 H16A 0.9600
C16 H16B 0.9600
C16 H16C 0.9600
C17 H17A 0.9600
C17 H17B 0.9600
C17 H17C 0.9600
